data_1507451
loop_
_publ_author_name
'Okano, Takashi'
'Fumoto, Masataka'
'Kusukawa, Takahiro'
'Fujita, Makoto'

_publ_section_title
;
 Synthesis of Optically Active Trifluoromethylated Indolizidine
 Derivatives via Stereoselective Radical Cyclization
;
_journal_issue 9
_journal_name_full 'Organic Letters'
_journal_page_first 1571
_journal_paper_doi 10.1021/ol025792b
_journal_volume 4
_journal_year 2002
_chemical_formula_sum 'C12 H18 F3 N O'
_chemical_formula_weight 249.27
_chemical_name_systematic
; 
(7R,8aR)-7-phenyl-8a-(trifluoromethyl)hexahydroindolizin-5(1H)-one
;
_space_group_IT_number 19
_symmetry_cell_setting orthorhombic
_symmetry_space_group_name_Hall 'P 2ac 2ab'
_symmetry_space_group_name_H-M 'P 21 21 21'
_atom_sites_solution_hydrogens geom
_atom_sites_solution_primary direct
_atom_sites_solution_secondary difmap
_audit_creation_method SHELXL-97
_cell_angle_alpha 90.00
_cell_angle_beta 90.00
_cell_angle_gamma 90.00
_cell_formula_units_Z 4
_cell_length_a 5.9581(11)
_cell_length_b 13.713(3)
_cell_length_c 15.466(3)
_cell_measurement_temperature 243(2)
_cell_volume 1263.6(4)
_computing_cell_refinement 'Bruker SMART'
_computing_data_collection 'Bruker SMART'
_computing_data_reduction 'Bruker SHELXTL'
_computing_molecular_graphics 'Bruker SHELXTL'
_computing_publication_material 'Bruker SHELXTL'
_computing_structure_refinement 'SHELXL-97 (Sheldrick, 1997)'
_computing_structure_solution 'SHELXS-97 (Sheldrick, 1990)'
_diffrn_ambient_temperature 243(2)
_diffrn_measured_fraction_theta_full 0.999
_diffrn_measured_fraction_theta_max 0.999
_diffrn_measurement_device_type 'CCD area detector'
_diffrn_measurement_method 'phi and omega scans'
_diffrn_radiation_monochromator graphite
_diffrn_radiation_source 'fine-focus sealed tube'
_diffrn_radiation_type MoK\a
_diffrn_radiation_wavelength 0.71073
_diffrn_reflns_av_R_equivalents 0.0571
_diffrn_reflns_av_sigmaI/netI 0.0826
_diffrn_reflns_limit_h_max 7
_diffrn_reflns_limit_h_min -7
_diffrn_reflns_limit_k_max 18
_diffrn_reflns_limit_k_min -17
_diffrn_reflns_limit_l_max 20
_diffrn_reflns_limit_l_min -17
_diffrn_reflns_number 9332
_diffrn_reflns_theta_full 28.01
_diffrn_reflns_theta_max 28.01
_diffrn_reflns_theta_min 1.98
_exptl_absorpt_coefficient_mu 0.113
_exptl_absorpt_correction_type Empirical(SADABS)
_exptl_crystal_density_diffrn 1.310
_exptl_crystal_density_method 'not measured'
_exptl_crystal_F_000 528
_exptl_crystal_size_max 0.50
_exptl_crystal_size_mid 0.02
_exptl_crystal_size_min 0.02
_refine_diff_density_max 0.119
_refine_diff_density_min -0.162
_refine_diff_density_rms 0.033
_refine_ls_abs_structure_details 'Flack H D (1983), Acta Cryst. A39, 876-881'
_refine_ls_abs_structure_Flack 1.1(12)
_refine_ls_extinction_method none
_refine_ls_goodness_of_fit_ref 0.597
_refine_ls_hydrogen_treatment mixed
_refine_ls_matrix_type full
_refine_ls_number_parameters 154
_refine_ls_number_reflns 3048
_refine_ls_number_restraints 0
_refine_ls_restrained_S_all 0.597
_refine_ls_R_factor_all 0.1136
_refine_ls_R_factor_gt 0.0421
_refine_ls_shift/su_max 0.000
_refine_ls_shift/su_mean 0.000
_refine_ls_structure_factor_coef Fsqd
_refine_ls_weighting_details 'calc w=1/[\s^2^(Fo^2^)+(0.1000P)^2^+0.0000P] where P=(Fo^2^+2Fc^2^)/3'
_refine_ls_weighting_scheme calc
_refine_ls_wR_factor_gt 0.1005
_refine_ls_wR_factor_ref 0.1332
_reflns_number_gt 1307
_reflns_number_total 3048
_reflns_threshold_expression >2sigma(I)
_cod_data_source_file ol025792b_s1.cif
_cod_data_source_block 10c
_cod_depositor_comments
;
The following automatic conversions were performed:

'_symmetry_cell_setting' value 'Orthorhombic' changed to
'orthorhombic' according to
/home/saulius/struct/CIF-dictionaries/cif_core.dic dictionary named
'cif_core.dic' version 2.4.1 from 2010-06-29.

Automatic conversion script
Id: cif_fix_values 1715 2011-07-08 13:25:40Z adriana 
;
_cod_original_sg_symbol_H-M P2(1)2(1)2(1)
_cod_database_code 1507451

loop_
_symmetry_equiv_pos_as_xyz
'x, y, z'
'-x+1/2, -y, z+1/2'
'-x, y+1/2, -z+1/2'
'x+1/2, -y+1/2, -z'

loop_
_atom_site_label
_atom_site_type_symbol
_atom_site_fract_x
_atom_site_fract_y
_atom_site_fract_z
_atom_site_U_iso_or_equiv
_atom_site_adp_type
_atom_site_occupancy
_atom_site_symmetry_multiplicity
_atom_site_calc_flag
_atom_site_refinement_flags
F1 F -0.1229(4) -0.91637(14) -0.75825(10) 0.0920(6) Uani 1 1 d .
F2 F 0.0290(4) -0.80293(12) -0.83238(10) 0.1051(7) Uani 1 1 d .
F3 F 0.2048(4) -0.93644(13) -0.81011(10) 0.1071(7) Uani 1 1 d .
N1 N 0.0095(4) -0.76784(14) -0.64762(14) 0.0572(5) Uani 1 1 d .
C1 C -0.1148(4) -0.7975(2) -0.58025(17) 0.0619(7) Uani 1 1 d .
C2 C -0.0890(4) -0.8983(2) -0.54600(18) 0.0666(7) Uani 1 1 d .
H2A H -0.2359 -0.9288 -0.5471 0.080 Uiso 1 1 calc R
H2B H -0.0451 -0.8931 -0.4858 0.080 Uiso 1 1 calc R
C3 C 0.0758(4) -0.96817(17) -0.59014(16) 0.0551(7) Uani 1 1 d .
H3A H -0.0041 -1.0024 -0.6365 0.066 Uiso 1 1 calc R
C4 C 0.2624(4) -0.90798(18) -0.63072(15) 0.0559(6) Uani 1 1 d .
H4A H 0.3606 -0.9510 -0.6631 0.067 Uiso 1 1 calc R
H4B H 0.3507 -0.8783 -0.5850 0.067 Uiso 1 1 calc R
C5 C 0.1775(4) -0.82828(16) -0.69071(16) 0.0533(6) Uani 1 1 d .
C6 C 0.3603(5) -0.75418(19) -0.7148(2) 0.0761(8) Uani 1 1 d .
H6A H 0.4751 -0.7517 -0.6704 0.091 Uiso 1 1 calc R
H6B H 0.4302 -0.7717 -0.7693 0.091 Uiso 1 1 calc R
C7 C 0.2410(7) -0.6560(2) -0.7225(2) 0.0938(10) Uani 1 1 d .
H7A H 0.3353 -0.6041 -0.7001 0.113 Uiso 1 1 calc R
H7B H 0.2058 -0.6419 -0.7824 0.113 Uiso 1 1 calc R
C8 C 0.0300(6) -0.66431(19) -0.6702(2) 0.0831(10) Uani 1 1 d .
H8A H 0.0400 -0.6246 -0.6184 0.100 Uiso 1 1 calc R
H8B H -0.0986 -0.6431 -0.7037 0.100 Uiso 1 1 calc R
C9 C 0.0737(6) -0.8703(2) -0.77277(18) 0.0717(8) Uani 1 1 d .
C10 C 0.1675(5) -1.0444(2) -0.52679(19) 0.0775(9) Uani 1 1 d .
H10A H 0.2469 -1.0096 -0.4806 0.093 Uiso 1 1 calc R
C11 C 0.3338(7) -1.1138(2) -0.5696(3) 0.1091(14) Uani 1 1 d .
H11A H 0.3874 -1.1599 -0.5277 0.164 Uiso 1 1 calc R
H11B H 0.4581 -1.0773 -0.5923 0.164 Uiso 1 1 calc R
H11C H 0.2606 -1.1480 -0.6158 0.164 Uiso 1 1 calc R
C12 C -0.0223(7) -1.1030(3) -0.4853(2) 0.1175(14) Uani 1 1 d .
H12A H 0.0397 -1.1493 -0.4453 0.176 Uiso 1 1 calc R
H12B H -0.1042 -1.1370 -0.5295 0.176 Uiso 1 1 calc R
H12C H -0.1215 -1.0596 -0.4551 0.176 Uiso 1 1 calc R
O1 O -0.2466(3) -0.73998(16) -0.54532(15) 0.0987(8) Uani 1 1 d .

loop_
_atom_site_aniso_label
_atom_site_aniso_U_11
_atom_site_aniso_U_22
_atom_site_aniso_U_33
_atom_site_aniso_U_23
_atom_site_aniso_U_13
_atom_site_aniso_U_12
F1 0.1054(14) 0.0986(12) 0.0718(11) -0.0037(10) -0.0334(10) -0.0190(12)
F2 0.1629(19) 0.0908(11) 0.0614(10) 0.0164(9) -0.0361(11) -0.0077(13)
F3 0.1590(19) 0.0954(12) 0.0668(11) -0.0258(10) 0.0184(11) 0.0194(13)
N1 0.0541(12) 0.0541(12) 0.0634(13) -0.0091(10) -0.0103(11) 0.0157(11)
C1 0.0398(14) 0.0860(19) 0.0599(16) -0.0273(15) -0.0088(13) 0.0066(14)
C2 0.0483(15) 0.0870(19) 0.0644(16) -0.0076(15) 0.0007(13) -0.0183(14)
C3 0.0574(16) 0.0577(14) 0.0500(14) -0.0075(11) -0.0058(12) -0.0044(13)
C4 0.0564(15) 0.0550(14) 0.0562(14) -0.0050(12) -0.0013(13) 0.0080(14)
C5 0.0567(14) 0.0518(13) 0.0514(14) -0.0018(11) 0.0012(12) 0.0062(12)
C6 0.0683(18) 0.0734(18) 0.086(2) 0.0130(16) -0.0002(16) -0.0031(16)
C7 0.111(3) 0.0643(18) 0.106(3) 0.0198(17) -0.019(3) -0.005(2)
C8 0.089(2) 0.0592(17) 0.102(2) -0.0086(17) -0.028(2) 0.0212(17)
C9 0.104(3) 0.0626(17) 0.0490(15) -0.0034(14) -0.0001(17) 0.0013(18)
C10 0.092(2) 0.0723(18) 0.0686(19) 0.0144(15) -0.0266(17) -0.0197(18)
C11 0.124(3) 0.073(2) 0.130(3) 0.022(2) -0.036(3) 0.020(2)
C12 0.137(3) 0.113(3) 0.102(3) 0.042(2) -0.036(3) -0.056(3)
O1 0.0579(10) 0.1323(18) 0.1058(16) -0.0463(15) 0.0008(12) 0.0317(13)

loop_
_atom_type_symbol
_atom_type_description
_atom_type_scat_dispersion_real
_atom_type_scat_dispersion_imag
_atom_type_scat_source
C C 0.0033 0.0016 'International Tables Vol C Tables 4.2.6.8 and 6.1.1.4'
H H 0.0000 0.0000 'International Tables Vol C Tables 4.2.6.8 and 6.1.1.4'
N N 0.0061 0.0033 'International Tables Vol C Tables 4.2.6.8 and 6.1.1.4'
O O 0.0106 0.0060 'International Tables Vol C Tables 4.2.6.8 and 6.1.1.4'
F F 0.0171 0.0103 'International Tables Vol C Tables 4.2.6.8 and 6.1.1.4'

loop_
_geom_angle_atom_site_label_1
_geom_angle_atom_site_label_2
_geom_angle_atom_site_label_3
_geom_angle
C1 N1 C5 124.1(2)
C1 N1 C8 121.6(2)
C5 N1 C8 112.6(2)
O1 C1 N1 119.8(3)
O1 C1 C2 120.1(3)
N1 C1 C2 120.1(2)
C1 C2 C3 119.2(2)
C4 C3 C2 108.3(2)
C4 C3 C10 111.9(2)
C2 C3 C10 111.7(2)
C3 C4 C5 113.5(2)
N1 C5 C4 111.0(2)
N1 C5 C9 108.5(2)
C4 C5 C9 111.8(2)
N1 C5 C6 102.80(19)
C4 C5 C6 112.8(2)
C9 C5 C6 109.6(2)
C7 C6 C5 105.8(2)
C8 C7 C6 106.4(2)
N1 C8 C7 105.8(2)
F3 C9 F2 106.9(2)
F3 C9 F1 105.3(2)
F2 C9 F1 105.4(3)
F3 C9 C5 112.4(3)
F2 C9 C5 113.2(2)
F1 C9 C5 113.0(2)
C11 C10 C12 109.5(3)
C11 C10 C3 112.3(2)
C12 C10 C3 111.3(3)

loop_
_geom_bond_atom_site_label_1
_geom_bond_atom_site_label_2
_geom_bond_distance
F1 C9 1.350(4)
F2 C9 1.332(3)
F3 C9 1.329(3)
N1 C1 1.341(3)
N1 C5 1.460(3)
N1 C8 1.467(3)
C1 O1 1.237(3)
C1 C2 1.488(4)
C2 C3 1.532(3)
C3 C4 1.520(3)
C3 C10 1.533(3)
C4 C5 1.520(3)
C5 C9 1.525(4)
C5 C6 1.536(4)
C6 C7 1.527(4)
C7 C8 1.499(5)
C10 C11 1.526(4)
C10 C12 1.529(4)

loop_
_cod_related_entry_id
_cod_related_entry_database
_cod_related_entry_code
1 ChemSpider 30651833
